data_7002321
loop_
_publ_author_name
'Rich, Jordi'
'Rodr\'iguez, Montserrat'
'Romero, Isabel'
'Vaquer, Lydia'
'Sala, Xavier'
'Llobet, Antoni'
'Corbella, Montserrat'
'Collomb, Marie-No\"elle'
'Fontrodona, Xavier'

_publ_section_title
;
 Mn(ii) complexes containing the polypyridylic chiral ligand
 (&#x2212;)-pinene[5,6]bipyridine. Catalysts for oxidation reactions
;
_journal_issue 38
_journal_name_full 'Dalton Transactions'
_journal_page_first 8117
_journal_page_last 8126
_journal_paper_doi 10.1039/b906435d
_journal_year 2009
_chemical_absolute_configuration ad
_chemical_formula_moiety 'C36 H36 F6 Mn N4 O6 S2'
_chemical_formula_sum 'C36 H36 F6 Mn N4 O6 S2'
_chemical_formula_weight 853.75
_chemical_name_systematic
;
?
;
_space_group_IT_number 19
_symmetry_cell_setting orthorhombic
_symmetry_space_group_name_Hall 'P 2ac 2ab'
_symmetry_space_group_name_H-M 'P 21 21 21'
_atom_sites_solution_hydrogens geom
_atom_sites_solution_primary direct
_atom_sites_solution_secondary difmap
_audit_creation_method SHELXL-97
_cell_angle_alpha 90.00
_cell_angle_beta 90.00
_cell_angle_gamma 90.00
_cell_formula_units_Z 4
_cell_length_a 9.340(5)
_cell_length_b 18.511(9)
_cell_length_c 21.713(11)
_cell_measurement_temperature 100(2)
_cell_volume 3754(3)
_computing_cell_refinement 'Bruker Smart'
_computing_data_collection 'Bruker Smart'
_computing_data_reduction 'Bruker Shelxtl'
_computing_structure_refinement 'SHELXL-97 (Sheldrick, 1997)'
_computing_structure_solution 'SHELXS-97 (Sheldrick, 1990)'
_diffrn_ambient_temperature 100(2)
_diffrn_measured_fraction_theta_full 0.990
_diffrn_measured_fraction_theta_max 0.990
_diffrn_measurement_device_type 'CCD area detector'
_diffrn_measurement_method 'phi and omega scans'
_diffrn_radiation_monochromator graphite
_diffrn_radiation_source 'fine-focus sealed tube'
_diffrn_radiation_type MoK\a
_diffrn_radiation_wavelength 0.71073
_diffrn_reflns_av_R_equivalents 0.1081
_diffrn_reflns_av_sigmaI/netI 0.1057
_diffrn_reflns_limit_h_max 12
_diffrn_reflns_limit_h_min -12
_diffrn_reflns_limit_k_max 24
_diffrn_reflns_limit_k_min -24
_diffrn_reflns_limit_l_max 28
_diffrn_reflns_limit_l_min -28
_diffrn_reflns_number 54593
_diffrn_reflns_theta_full 28.45
_diffrn_reflns_theta_max 28.45
_diffrn_reflns_theta_min 1.88
_exptl_absorpt_coefficient_mu 0.544
_exptl_absorpt_correction_type none
_exptl_crystal_colour colorless
_exptl_crystal_density_diffrn 1.511
_exptl_crystal_density_method 'not measured'
_exptl_crystal_description plate
_exptl_crystal_F_000 1756
_exptl_crystal_size_max 0.04
_exptl_crystal_size_mid 0.04
_exptl_crystal_size_min 0.01
_refine_diff_density_max 0.660
_refine_diff_density_min -0.625
_refine_diff_density_rms 0.114
_refine_ls_abs_structure_details 'Flack H D (1983), Acta Cryst. A39, 876-881'
_refine_ls_abs_structure_Flack -0.02(2)
_refine_ls_extinction_coef 0.0061(6)
_refine_ls_extinction_expression Fc^*^=kFc[1+0.001xFc^2^\l^3^/sin(2\q)]^-1/4^
_refine_ls_extinction_method SHELXL
_refine_ls_goodness_of_fit_ref 1.022
_refine_ls_hydrogen_treatment constr
_refine_ls_matrix_type full
_refine_ls_number_parameters 501
_refine_ls_number_reflns 9293
_refine_ls_number_restraints 0
_refine_ls_restrained_S_all 1.022
_refine_ls_R_factor_all 0.1022
_refine_ls_R_factor_gt 0.0539
_refine_ls_shift/su_max 0.001
_refine_ls_shift/su_mean 0.000
_refine_ls_structure_factor_coef Fsqd
_refine_ls_weighting_details 'calc w=1/[\s^2^(Fo^2^)+(0.0586P)^2^+0.0000P] where P=(Fo^2^+2Fc^2^)/3'
_refine_ls_weighting_scheme calc
_refine_ls_wR_factor_gt 0.1143
_refine_ls_wR_factor_ref 0.1334
_reflns_number_gt 6203
_reflns_number_total 9293
_reflns_threshold_expression >2sigma(I)
_cod_data_source_file b906435d.txt
_cod_data_source_block 720649
_cod_depositor_comments
;
The following automatic conversions were performed:
'_symmetry_cell_setting' value 'Orthorhombic' changed to 'orthorhombic'
according to '/home/saulius/struct/CIF-dictionaries/cif_core.dic'
dictionary named 'cif_core.dic' version 2.4.1 from 2010-06-29.

Automatic conversion script
Id: cif_fix_enum 1527 2010-12-29 10:47:43Z saulius 
;
_cod_original_sg_symbol_H-M P212121
_cod_database_code 7002321

loop_
_symmetry_equiv_pos_as_xyz
'x, y, z'
'-x+1/2, -y, z+1/2'
'-x, y+1/2, -z+1/2'
'x+1/2, -y+1/2, -z'

loop_
_atom_site_label
_atom_site_type_symbol
_atom_site_fract_x
_atom_site_fract_y
_atom_site_fract_z
_atom_site_U_iso_or_equiv
_atom_site_adp_type
_atom_site_occupancy
_atom_site_symmetry_multiplicity
_atom_site_calc_flag
_atom_site_refinement_flags
_atom_site_disorder_assembly
_atom_site_disorder_group
Mn1 Mn 0.23400(6) 0.37640(3) 0.20666(3) 0.02310(15) Uani 1 1 d . . .
S1 S 0.11956(10) 0.23441(5) 0.11720(5) 0.0279(2) Uani 1 1 d . . .
N1 N 0.0234(3) 0.43591(16) 0.19635(15) 0.0245(7) Uani 1 1 d . . .
O1 O 0.1566(3) 0.30909(14) 0.13202(12) 0.0321(7) Uani 1 1 d . . .
F1 F 0.3541(3) 0.22965(18) 0.05201(13) 0.0588(8) Uani 1 1 d . . .
C1 C -0.0697(4) 0.4230(2) 0.15079(19) 0.0302(9) Uani 1 1 d . . .
H1A H -0.0476 0.3878 0.1217 0.036 Uiso 1 1 calc R . .
S2 S 0.33353(10) 0.51563(5) 0.11029(5) 0.0257(2) Uani 1 1 d . . .
N2 N 0.2281(3) 0.46367(16) 0.28074(14) 0.0245(7) Uani 1 1 d . . .
F2 F 0.1700(3) 0.27082(15) 0.00195(12) 0.0531(7) Uani 1 1 d . . .
O2 O 0.1819(3) 0.18167(14) 0.15810(13) 0.0362(7) Uani 1 1 d . . .
C2 C -0.1986(4) 0.4603(2) 0.1455(2) 0.0333(10) Uani 1 1 d . . .
H2A H -0.2613 0.4504 0.1133 0.040 Uiso 1 1 calc R . .
N3 N 0.4387(3) 0.31244(16) 0.20152(15) 0.0263(7) Uani 1 1 d . . .
F3 F 0.1902(3) 0.15675(14) 0.02096(13) 0.0600(8) Uani 1 1 d . . .
O3 O -0.0297(3) 0.22459(16) 0.10258(14) 0.0421(8) Uani 1 1 d . . .
C3 C -0.2318(4) 0.5126(2) 0.18916(19) 0.0361(10) Uani 1 1 d . . .
H3A H -0.3183 0.5374 0.1871 0.043 Uiso 1 1 calc R . .
N4 N 0.2186(3) 0.28596(16) 0.27901(14) 0.0249(7) Uani 1 1 d . . .
O4 O 0.3547(3) 0.45430(14) 0.15166(12) 0.0284(6) Uani 1 1 d . . .
F4 F 0.5344(3) 0.45996(16) 0.04053(11) 0.0507(7) Uani 1 1 d . . .
C4 C -0.1355(4) 0.5275(2) 0.23564(19) 0.0320(9) Uani 1 1 d . . .
H4A H -0.1553 0.5628 0.2649 0.038 Uiso 1 1 calc R . .
F5 F 0.3215(3) 0.41921(14) 0.02246(12) 0.0542(8) Uani 1 1 d . . .
O5 O 0.4304(3) 0.57409(14) 0.12190(14) 0.0386(7) Uani 1 1 d . . .
C5 C -0.0066(4) 0.4881(2) 0.23793(18) 0.0249(8) Uani 1 1 d . . .
F6 F 0.3829(3) 0.52538(14) -0.00893(11) 0.0447(7) Uani 1 1 d . . .
C6 C 0.1053(4) 0.5025(2) 0.28557(17) 0.0247(8) Uani 1 1 d . . .
O6 O 0.1872(3) 0.53377(15) 0.09882(14) 0.0348(7) Uani 1 1 d . . .
C7 C 0.0886(4) 0.5548(2) 0.33128(17) 0.0272(9) Uani 1 1 d . . .
H7A H 0.0037 0.5808 0.3339 0.033 Uiso 1 1 calc R . .
C8 C 0.1984(4) 0.5679(2) 0.37297(18) 0.0287(9) Uani 1 1 d . . .
H8A H 0.1869 0.6017 0.4043 0.034 Uiso 1 1 calc R . .
C9 C 0.3253(4) 0.5298(2) 0.36711(18) 0.0272(9) Uani 1 1 d . . .
C10 C 0.4564(4) 0.5415(2) 0.40662(19) 0.0329(10) Uani 1 1 d . . .
H10A H 0.4492 0.5786 0.4387 0.039 Uiso 1 1 calc R . .
C11 C 0.5872(5) 0.5470(2) 0.3621(2) 0.0360(10) Uani 1 1 d . . .
H11A H 0.5655 0.5692 0.3228 0.043 Uiso 1 1 calc R . .
H11B H 0.6721 0.5680 0.3806 0.043 Uiso 1 1 calc R . .
C12 C 0.5862(4) 0.4636(2) 0.36113(18) 0.0307(9) Uani 1 1 d . . .
H12A H 0.6808 0.4408 0.3586 0.037 Uiso 1 1 calc R . .
C13 C 0.4768(4) 0.4367(2) 0.31409(18) 0.0248(8) Uani 1 1 d . . .
H13A H 0.5144 0.4433 0.2728 0.030 Uiso 1 1 calc R . .
H13B H 0.4599 0.3855 0.3203 0.030 Uiso 1 1 calc R . .
C14 C 0.3362(4) 0.4776(2) 0.32040(17) 0.0246(8) Uani 1 1 d . . .
C15 C 0.5179(4) 0.4655(2) 0.42718(18) 0.0316(10) Uani 1 1 d . . .
C16 C 0.6302(5) 0.4746(3) 0.4788(2) 0.0423(11) Uani 1 1 d . . .
H16A H 0.6784 0.4294 0.4855 0.063 Uiso 1 1 calc R . .
H16B H 0.5833 0.4893 0.5161 0.063 Uiso 1 1 calc R . .
H16C H 0.6987 0.5106 0.4670 0.063 Uiso 1 1 calc R . .
C17 C 0.4164(4) 0.4054(2) 0.4460(2) 0.0331(10) Uani 1 1 d . . .
H17A H 0.4672 0.3603 0.4471 0.050 Uiso 1 1 calc R . .
H17B H 0.3395 0.4022 0.4168 0.050 Uiso 1 1 calc R . .
H17C H 0.3781 0.4155 0.4862 0.050 Uiso 1 1 calc R . .
C18 C 0.5380(4) 0.3210(2) 0.15638(19) 0.0298(9) Uani 1 1 d . . .
H18A H 0.5237 0.3572 0.1273 0.036 Uiso 1 1 calc R . .
C19 C 0.6603(4) 0.2782(2) 0.1515(2) 0.0321(9) Uani 1 1 d . . .
H19A H 0.7272 0.2861 0.1205 0.038 Uiso 1 1 calc R . .
C20 C 0.6788(4) 0.2238(2) 0.19412(18) 0.0308(9) Uani 1 1 d . . .
H20A H 0.7597 0.1946 0.1925 0.037 Uiso 1 1 calc R . .
C21 C 0.5758(4) 0.2127(2) 0.23968(19) 0.0299(9) Uani 1 1 d . . .
H21A H 0.5865 0.1755 0.2680 0.036 Uiso 1 1 calc R . .
C22 C 0.4568(4) 0.25801(19) 0.24231(18) 0.0244(8) Uani 1 1 d . . .
C23 C 0.3416(4) 0.24761(19) 0.28880(18) 0.0257(8) Uani 1 1 d . . .
C24 C 0.3550(4) 0.2000(2) 0.33723(18) 0.0299(9) Uani 1 1 d . . .
H24A H 0.4426 0.1780 0.3451 0.036 Uiso 1 1 calc R . .
C25 C 0.2376(5) 0.1849(2) 0.37435(18) 0.0308(9) Uani 1 1 d . . .
H25A H 0.2458 0.1530 0.4072 0.037 Uiso 1 1 calc R . .
C26 C 0.1080(4) 0.2183(2) 0.36154(18) 0.0279(9) Uani 1 1 d . . .
C27 C -0.0321(4) 0.2003(2) 0.39213(19) 0.0319(9) Uani 1 1 d . . .
H27A H -0.0303 0.1613 0.4227 0.038 Uiso 1 1 calc R . .
C28 C -0.1432(4) 0.1929(2) 0.33917(19) 0.0323(9) Uani 1 1 d . . .
H28A H -0.1038 0.1744 0.3010 0.039 Uiso 1 1 calc R . .
H28B H -0.2299 0.1675 0.3506 0.039 Uiso 1 1 calc R . .
C29 C -0.1560(4) 0.2758(2) 0.34157(19) 0.0317(9) Uani 1 1 d . . .
H29A H -0.2521 0.2949 0.3337 0.038 Uiso 1 1 calc R . .
C30 C -0.0358(4) 0.3099(2) 0.30284(18) 0.0278(9) Uani 1 1 d . . .
H30A H -0.0597 0.3066 0.2595 0.033 Uiso 1 1 calc R . .
H30B H -0.0257 0.3605 0.3134 0.033 Uiso 1 1 calc R . .
C31 C 0.1042(4) 0.2706(2) 0.31499(18) 0.0262(8) Uani 1 1 d . . .
C32 C -0.1125(4) 0.2713(2) 0.41105(19) 0.0319(9) Uani 1 1 d . . .
C33 C -0.2410(5) 0.2544(2) 0.4530(2) 0.0419(11) Uani 1 1 d . . .
H33A H -0.3026 0.2959 0.4550 0.063 Uiso 1 1 calc R . .
H33B H -0.2074 0.2427 0.4935 0.063 Uiso 1 1 calc R . .
H33C H -0.2933 0.2142 0.4364 0.063 Uiso 1 1 calc R . .
C34 C -0.0271(5) 0.3334(2) 0.4395(2) 0.0371(10) Uani 1 1 d . . .
H34A H -0.0843 0.3765 0.4394 0.056 Uiso 1 1 calc R . .
H34B H 0.0583 0.3414 0.4159 0.056 Uiso 1 1 calc R . .
H34C H -0.0018 0.3213 0.4811 0.056 Uiso 1 1 calc R . .
C35 C 0.2137(5) 0.2223(2) 0.0448(2) 0.0391(11) Uani 1 1 d . . .
C36 C 0.3959(4) 0.4784(2) 0.03711(19) 0.0317(9) Uani 1 1 d . . .

loop_
_atom_site_aniso_label
_atom_site_aniso_U_11
_atom_site_aniso_U_22
_atom_site_aniso_U_33
_atom_site_aniso_U_23
_atom_site_aniso_U_13
_atom_site_aniso_U_12
Mn1 0.0175(3) 0.0227(3) 0.0291(3) 0.0007(3) -0.0005(2) 0.0027(2)
S1 0.0193(5) 0.0268(5) 0.0376(6) -0.0034(5) 0.0013(4) -0.0002(4)
N1 0.0164(15) 0.0244(17) 0.0327(18) 0.0014(14) 0.0008(14) 0.0014(13)
O1 0.0347(16) 0.0240(14) 0.0375(16) -0.0006(12) -0.0048(13) -0.0005(12)
F1 0.0231(14) 0.089(2) 0.0647(19) -0.0095(17) 0.0166(13) -0.0006(14)
C1 0.022(2) 0.032(2) 0.037(2) 0.0078(18) -0.0025(18) 0.0005(17)
S2 0.0203(5) 0.0214(5) 0.0355(5) 0.0002(4) -0.0011(4) -0.0014(4)
N2 0.0171(15) 0.0251(16) 0.0314(17) 0.0018(13) 0.0022(13) 0.0029(13)
F2 0.0662(19) 0.0581(18) 0.0351(14) 0.0006(14) 0.0026(14) -0.0009(15)
O2 0.0374(17) 0.0251(14) 0.0460(17) 0.0051(13) 0.0008(14) 0.0020(13)
C2 0.018(2) 0.032(2) 0.049(3) 0.009(2) -0.0092(18) -0.0039(16)
N3 0.0172(15) 0.0254(17) 0.0362(18) -0.0036(15) 0.0016(14) 0.0004(13)
F3 0.073(2) 0.0461(16) 0.0607(18) -0.0268(15) 0.0107(16) -0.0008(15)
O3 0.0175(14) 0.0475(19) 0.061(2) -0.0014(16) 0.0019(14) -0.0050(13)
C3 0.021(2) 0.034(2) 0.053(3) 0.014(2) -0.001(2) 0.0018(18)
N4 0.0214(17) 0.0224(16) 0.0310(18) 0.0014(13) -0.0005(13) 0.0006(13)
O4 0.0269(15) 0.0285(15) 0.0297(14) 0.0036(12) 0.0017(12) 0.0037(12)
F4 0.0308(14) 0.077(2) 0.0443(15) 0.0095(14) 0.0080(12) 0.0216(14)
C4 0.021(2) 0.031(2) 0.043(2) -0.0010(19) 0.0026(19) 0.0040(17)
F5 0.074(2) 0.0481(16) 0.0408(15) -0.0119(13) -0.0001(14) -0.0184(15)
O5 0.0300(16) 0.0271(15) 0.059(2) -0.0058(14) -0.0053(14) -0.0112(12)
C5 0.0169(18) 0.024(2) 0.033(2) 0.0042(17) 0.0027(16) 0.0007(15)
F6 0.0412(15) 0.0532(16) 0.0397(14) 0.0167(13) 0.0014(12) 0.0024(13)
C6 0.0207(18) 0.027(2) 0.027(2) 0.0050(16) 0.0034(16) 0.0023(15)
O6 0.0174(14) 0.0359(16) 0.0511(18) 0.0050(14) 0.0019(13) 0.0064(12)
C7 0.025(2) 0.026(2) 0.030(2) 0.0011(17) 0.0074(17) 0.0066(17)
C8 0.035(2) 0.025(2) 0.026(2) -0.0020(16) -0.0004(17) 0.0067(17)
C9 0.028(2) 0.024(2) 0.030(2) 0.0040(16) 0.0030(17) 0.0046(17)
C10 0.033(2) 0.029(2) 0.037(2) -0.0062(19) -0.0058(19) -0.0023(18)
C11 0.034(2) 0.029(2) 0.046(3) -0.0026(19) 0.000(2) -0.0085(18)
C12 0.024(2) 0.028(2) 0.039(2) -0.0042(18) -0.0048(18) 0.0051(17)
C13 0.0183(19) 0.025(2) 0.031(2) -0.0015(16) -0.0003(16) 0.0024(16)
C14 0.0194(19) 0.024(2) 0.030(2) 0.0017(16) 0.0014(16) 0.0016(16)
C15 0.028(2) 0.032(2) 0.036(2) -0.0040(19) -0.0040(18) 0.0025(18)
C16 0.042(3) 0.046(3) 0.039(2) -0.005(2) -0.009(2) 0.007(2)
C17 0.025(2) 0.035(2) 0.038(2) 0.0030(19) 0.0024(19) 0.0068(18)
C18 0.020(2) 0.033(2) 0.036(2) 0.0025(19) 0.0051(17) 0.0029(17)
C19 0.0151(19) 0.040(2) 0.041(2) -0.005(2) -0.0001(17) 0.0039(17)
C20 0.0223(19) 0.031(2) 0.039(2) -0.0108(19) -0.0045(18) 0.0048(17)
C21 0.025(2) 0.028(2) 0.036(2) -0.0002(18) -0.0025(18) 0.0038(17)
C22 0.0189(19) 0.023(2) 0.031(2) -0.0019(17) -0.0067(16) 0.0026(15)
C23 0.0210(19) 0.0241(19) 0.032(2) -0.0022(17) 0.0000(17) 0.0028(15)
C24 0.026(2) 0.029(2) 0.035(2) 0.0028(18) -0.0022(18) 0.0054(17)
C25 0.035(2) 0.026(2) 0.031(2) 0.0049(17) -0.0020(18) 0.0061(18)
C26 0.026(2) 0.025(2) 0.033(2) 0.0006(17) 0.0002(17) 0.0002(16)
C27 0.030(2) 0.028(2) 0.037(2) 0.0101(19) 0.0067(19) -0.0003(17)
C28 0.029(2) 0.029(2) 0.039(2) 0.0067(19) -0.0018(18) -0.0070(18)
C29 0.023(2) 0.030(2) 0.042(2) 0.0034(19) 0.0032(18) -0.0020(17)
C30 0.0170(18) 0.032(2) 0.034(2) 0.0040(18) -0.0025(17) 0.0004(16)
C31 0.0224(19) 0.025(2) 0.031(2) -0.0003(17) 0.0014(16) 0.0017(16)
C32 0.024(2) 0.033(2) 0.039(2) 0.0076(19) 0.0057(18) 0.0013(18)
C33 0.029(2) 0.050(3) 0.047(3) 0.013(2) 0.012(2) 0.003(2)
C34 0.025(2) 0.043(3) 0.043(2) -0.005(2) 0.0033(19) 0.000(2)
C35 0.033(3) 0.039(3) 0.046(3) -0.009(2) -0.001(2) -0.003(2)
C36 0.024(2) 0.037(2) 0.034(2) 0.012(2) 0.0009(18) 0.0004(18)

loop_
_atom_type_symbol
_atom_type_description
_atom_type_scat_dispersion_real
_atom_type_scat_dispersion_imag
_atom_type_scat_source
C C 0.0033 0.0016 'International Tables Vol C Tables 4.2.6.8 and 6.1.1.4'
H H 0.0000 0.0000 'International Tables Vol C Tables 4.2.6.8 and 6.1.1.4'
N N 0.0061 0.0033 'International Tables Vol C Tables 4.2.6.8 and 6.1.1.4'
O O 0.0106 0.0060 'International Tables Vol C Tables 4.2.6.8 and 6.1.1.4'
F F 0.0171 0.0103 'International Tables Vol C Tables 4.2.6.8 and 6.1.1.4'
S S 0.1246 0.1234 'International Tables Vol C Tables 4.2.6.8 and 6.1.1.4'
Mn Mn 0.3368 0.7283 'International Tables Vol C Tables 4.2.6.8 and 6.1.1.4'

loop_
_geom_angle_atom_site_label_1
_geom_angle_atom_site_label_2
_geom_angle_atom_site_label_3
_geom_angle
_geom_angle_site_symmetry_1
_geom_angle_site_symmetry_3
_geom_angle_publ_flag
O1 Mn1 O4 98.20(11) . . ?
O1 Mn1 N3 86.78(11) . . ?
O4 Mn1 N3 83.21(11) . . ?
O1 Mn1 N1 85.19(11) . . ?
O4 Mn1 N1 94.19(11) . . ?
N3 Mn1 N1 171.12(12) . . ?
O1 Mn1 N2 157.86(11) . . ?
O4 Mn1 N2 86.01(11) . . ?
N3 Mn1 N2 115.34(11) . . ?
N1 Mn1 N2 72.80(11) . . ?
O1 Mn1 N4 94.09(11) . . ?
O4 Mn1 N4 152.34(11) . . ?
N3 Mn1 N4 72.81(12) . . ?
N1 Mn1 N4 111.53(11) . . ?
N2 Mn1 N4 91.86(11) . . ?
O3 S1 O2 116.15(18) . . ?
O3 S1 O1 113.40(17) . . ?
O2 S1 O1 114.14(17) . . ?
O3 S1 C35 105.2(2) . . ?
O2 S1 C35 104.7(2) . . ?
O1 S1 C35 101.13(19) . . ?
C1 N1 C5 119.1(3) . . ?
C1 N1 Mn1 123.4(3) . . ?
C5 N1 Mn1 117.5(2) . . ?
S1 O1 Mn1 141.94(17) . . ?
N1 C1 C2 122.3(4) . . ?
O6 S2 O5 117.20(18) . . ?
O6 S2 O4 114.78(17) . . ?
O5 S2 O4 113.15(17) . . ?
O6 S2 C36 104.00(18) . . ?
O5 S2 C36 103.68(19) . . ?
O4 S2 C36 101.44(17) . . ?
C14 N2 C6 118.7(3) . . ?
C14 N2 Mn1 124.5(2) . . ?
C6 N2 Mn1 116.8(2) . . ?
C3 C2 C1 118.8(4) . . ?
C22 N3 C18 118.3(3) . . ?
C22 N3 Mn1 117.7(2) . . ?
C18 N3 Mn1 123.6(3) . . ?
C4 C3 C2 119.5(4) . . ?
C31 N4 C23 117.7(3) . . ?
C31 N4 Mn1 126.6(3) . . ?
C23 N4 Mn1 115.5(2) . . ?
S2 O4 Mn1 141.14(17) . . ?
C3 C4 C5 118.7(4) . . ?
N1 C5 C4 121.6(4) . . ?
N1 C5 C6 116.4(3) . . ?
C4 C5 C6 122.0(4) . . ?
N2 C6 C7 121.1(3) . . ?
N2 C6 C5 116.3(3) . . ?
C7 C6 C5 122.5(3) . . ?
C8 C7 C6 120.2(4) . . ?
C9 C8 C7 118.8(4) . . ?
C8 C9 C14 118.6(4) . . ?
C8 C9 C10 124.7(4) . . ?
C14 C9 C10 116.7(3) . . ?
C9 C10 C11 107.0(3) . . ?
C9 C10 C15 109.1(3) . . ?
C11 C10 C15 87.1(3) . . ?
C12 C11 C10 86.5(3) . . ?
C13 C12 C11 109.8(3) . . ?
C13 C12 C15 110.2(3) . . ?
C11 C12 C15 88.1(3) . . ?
C14 C13 C12 110.8(3) . . ?
N2 C14 C9 122.5(3) . . ?
N2 C14 C13 119.5(3) . . ?
C9 C14 C13 118.0(3) . . ?
C17 C15 C16 107.9(3) . . ?
C17 C15 C12 118.9(3) . . ?
C16 C15 C12 113.0(3) . . ?
C17 C15 C10 120.0(3) . . ?
C16 C15 C10 110.7(3) . . ?
C12 C15 C10 84.8(3) . . ?
N3 C18 C19 123.3(4) . . ?
C20 C19 C18 117.8(4) . . ?
C19 C20 C21 119.8(4) . . ?
C22 C21 C20 119.4(4) . . ?
N3 C22 C21 121.4(4) . . ?
N3 C22 C23 116.8(3) . . ?
C21 C22 C23 121.8(3) . . ?
N4 C23 C24 121.8(4) . . ?
N4 C23 C22 115.8(3) . . ?
C24 C23 C22 122.3(3) . . ?
C23 C24 C25 120.0(4) . . ?
C26 C25 C24 118.9(4) . . ?
C25 C26 C31 118.3(4) . . ?
C25 C26 C27 124.9(4) . . ?
C31 C26 C27 116.8(3) . . ?
C26 C27 C28 105.8(3) . . ?
C26 C27 C32 110.2(3) . . ?
C28 C27 C32 87.0(3) . . ?
C29 C28 C27 86.6(3) . . ?
C30 C29 C28 109.5(3) . . ?
C30 C29 C32 111.1(3) . . ?
C28 C29 C32 87.7(3) . . ?
C31 C30 C29 109.7(3) . . ?
N4 C31 C26 122.8(3) . . ?
N4 C31 C30 118.6(3) . . ?
C26 C31 C30 118.5(3) . . ?
C34 C32 C33 108.7(4) . . ?
C34 C32 C29 119.0(3) . . ?
C33 C32 C29 112.2(3) . . ?
C34 C32 C27 119.1(4) . . ?
C33 C32 C27 111.0(3) . . ?
C29 C32 C27 85.2(3) . . ?
F1 C35 F3 107.5(4) . . ?
F1 C35 F2 108.1(4) . . ?
F3 C35 F2 106.6(3) . . ?
F1 C35 S1 111.3(3) . . ?
F3 C35 S1 111.6(3) . . ?
F2 C35 S1 111.5(3) . . ?
F6 C36 F5 108.0(3) . . ?
F6 C36 F4 107.2(3) . . ?
F5 C36 F4 107.8(4) . . ?
F6 C36 S2 112.2(3) . . ?
F5 C36 S2 110.5(3) . . ?
F4 C36 S2 110.8(3) . . ?

loop_
_geom_bond_atom_site_label_1
_geom_bond_atom_site_label_2
_geom_bond_distance
_geom_bond_site_symmetry_2
_geom_bond_publ_flag
Mn1 O1 2.168(3) . ?
Mn1 O4 2.186(3) . ?
Mn1 N3 2.252(3) . ?
Mn1 N1 2.265(3) . ?
Mn1 N2 2.280(3) . ?
Mn1 N4 2.300(3) . ?
S1 O3 1.441(3) . ?
S1 O2 1.443(3) . ?
S1 O1 1.461(3) . ?
S1 C35 1.815(5) . ?
N1 C1 1.339(5) . ?
N1 C5 1.352(5) . ?
F1 C35 1.328(5) . ?
C1 C2 1.392(5) . ?
S2 O6 1.429(3) . ?
S2 O5 1.433(3) . ?
S2 O4 1.461(3) . ?
S2 C36 1.828(4) . ?
N2 C14 1.352(5) . ?
N2 C6 1.357(5) . ?
F2 C35 1.356(5) . ?
C2 C3 1.392(6) . ?
N3 C22 1.352(5) . ?
N3 C18 1.358(5) . ?
F3 C35 1.337(5) . ?
C3 C4 1.380(6) . ?
N4 C31 1.353(5) . ?
N4 C23 1.367(5) . ?
F4 C36 1.340(5) . ?
C4 C5 1.408(5) . ?
F5 C36 1.336(5) . ?
C5 C6 1.495(5) . ?
F6 C36 1.331(4) . ?
C6 C7 1.394(5) . ?
C7 C8 1.389(5) . ?
C8 C9 1.385(5) . ?
C9 C14 1.404(5) . ?
C9 C10 1.511(5) . ?
C10 C11 1.560(6) . ?
C10 C15 1.584(6) . ?
C11 C12 1.545(6) . ?
C12 C13 1.528(5) . ?
C12 C15 1.570(6) . ?
C13 C14 1.522(5) . ?
C15 C17 1.519(6) . ?
C15 C16 1.545(6) . ?
C18 C19 1.394(5) . ?
C19 C20 1.380(6) . ?
C20 C21 1.395(6) . ?
C21 C22 1.393(5) . ?
C22 C23 1.488(5) . ?
C23 C24 1.378(5) . ?
C24 C25 1.389(6) . ?
C25 C26 1.387(6) . ?
C26 C31 1.401(6) . ?
C26 C27 1.505(5) . ?
C27 C28 1.555(6) . ?
C27 C32 1.569(6) . ?
C28 C29 1.539(5) . ?
C29 C30 1.538(5) . ?
C29 C32 1.565(6) . ?
C30 C31 1.518(5) . ?
C32 C34 1.529(6) . ?
C32 C33 1.538(6) . ?

loop_
_geom_torsion_atom_site_label_1
_geom_torsion_atom_site_label_2
_geom_torsion_atom_site_label_3
_geom_torsion_atom_site_label_4
_geom_torsion
_geom_torsion_site_symmetry_1
_geom_torsion_site_symmetry_2
_geom_torsion_site_symmetry_3
_geom_torsion_site_symmetry_4
_geom_torsion_publ_flag
O1 Mn1 N1 C1 -7.2(3) . . . . ?
O4 Mn1 N1 C1 90.6(3) . . . . ?
N3 Mn1 N1 C1 18.1(9) . . . . ?
N2 Mn1 N1 C1 175.2(3) . . . . ?
N4 Mn1 N1 C1 -99.8(3) . . . . ?
O1 Mn1 N1 C5 174.3(3) . . . . ?
O4 Mn1 N1 C5 -87.9(3) . . . . ?
N3 Mn1 N1 C5 -160.4(6) . . . . ?
N2 Mn1 N1 C5 -3.3(2) . . . . ?
N4 Mn1 N1 C5 81.7(3) . . . . ?
O3 S1 O1 Mn1 115.9(3) . . . . ?
O2 S1 O1 Mn1 -20.2(3) . . . . ?
C35 S1 O1 Mn1 -132.1(3) . . . . ?
O4 Mn1 O1 S1 147.4(3) . . . . ?
N3 Mn1 O1 S1 64.7(3) . . . . ?
N1 Mn1 O1 S1 -119.1(3) . . . . ?
N2 Mn1 O1 S1 -113.0(3) . . . . ?
N4 Mn1 O1 S1 -7.8(3) . . . . ?
C5 N1 C1 C2 -1.6(6) . . . . ?
Mn1 N1 C1 C2 180.0(3) . . . . ?
O1 Mn1 N2 C14 176.6(3) . . . . ?
O4 Mn1 N2 C14 -81.3(3) . . . . ?
N3 Mn1 N2 C14 -0.8(3) . . . . ?
N1 Mn1 N2 C14 -177.0(3) . . . . ?
N4 Mn1 N2 C14 71.0(3) . . . . ?
O1 Mn1 N2 C6 -1.7(4) . . . . ?
O4 Mn1 N2 C6 100.3(3) . . . . ?
N3 Mn1 N2 C6 -179.1(2) . . . . ?
N1 Mn1 N2 C6 4.7(2) . . . . ?
N4 Mn1 N2 C6 -107.3(3) . . . . ?
N1 C1 C2 C3 -0.2(6) . . . . ?
O1 Mn1 N3 C22 -98.4(3) . . . . ?
O4 Mn1 N3 C22 162.9(3) . . . . ?
N1 Mn1 N3 C22 -123.7(7) . . . . ?
N2 Mn1 N3 C22 80.6(3) . . . . ?
N4 Mn1 N3 C22 -3.1(2) . . . . ?
O1 Mn1 N3 C18 75.1(3) . . . . ?
O4 Mn1 N3 C18 -23.6(3) . . . . ?
N1 Mn1 N3 C18 49.8(8) . . . . ?
N2 Mn1 N3 C18 -105.9(3) . . . . ?
N4 Mn1 N3 C18 170.4(3) . . . . ?
C1 C2 C3 C4 1.5(6) . . . . ?
O1 Mn1 N4 C31 -90.4(3) . . . . ?
O4 Mn1 N4 C31 153.2(3) . . . . ?
N3 Mn1 N4 C31 -175.7(3) . . . . ?
N1 Mn1 N4 C31 -4.0(3) . . . . ?
N2 Mn1 N4 C31 68.3(3) . . . . ?
O1 Mn1 N4 C23 94.3(3) . . . . ?
O4 Mn1 N4 C23 -22.1(4) . . . . ?
N3 Mn1 N4 C23 8.9(3) . . . . ?
N1 Mn1 N4 C23 -179.3(2) . . . . ?
N2 Mn1 N4 C23 -107.1(3) . . . . ?
O6 S2 O4 Mn1 -1.2(3) . . . . ?
O5 S2 O4 Mn1 137.0(3) . . . . ?
C36 S2 O4 Mn1 -112.6(3) . . . . ?
O1 Mn1 O4 S2 74.2(3) . . . . ?
N3 Mn1 O4 S2 159.9(3) . . . . ?
N1 Mn1 O4 S2 -11.6(3) . . . . ?
N2 Mn1 O4 S2 -84.0(3) . . . . ?
N4 Mn1 O4 S2 -170.3(2) . . . . ?
C2 C3 C4 C5 -1.0(6) . . . . ?
C1 N1 C5 C4 2.1(5) . . . . ?
Mn1 N1 C5 C4 -179.3(3) . . . . ?
C1 N1 C5 C6 -176.8(3) . . . . ?
Mn1 N1 C5 C6 1.8(4) . . . . ?
C3 C4 C5 N1 -0.8(6) . . . . ?
C3 C4 C5 C6 178.0(4) . . . . ?
C14 N2 C6 C7 -1.5(5) . . . . ?
Mn1 N2 C6 C7 176.9(3) . . . . ?
C14 N2 C6 C5 176.1(3) . . . . ?
Mn1 N2 C6 C5 -5.4(4) . . . . ?
N1 C5 C6 N2 2.5(5) . . . . ?
C4 C5 C6 N2 -176.4(3) . . . . ?
N1 C5 C6 C7 -179.9(3) . . . . ?
C4 C5 C6 C7 1.2(6) . . . . ?
N2 C6 C7 C8 0.0(6) . . . . ?
C5 C6 C7 C8 -177.5(4) . . . . ?
C6 C7 C8 C9 1.8(6) . . . . ?
C7 C8 C9 C14 -2.0(6) . . . . ?
C7 C8 C9 C10 176.3(4) . . . . ?
C8 C9 C10 C11 -132.0(4) . . . . ?
C14 C9 C10 C11 46.3(4) . . . . ?
C8 C9 C10 C15 135.1(4) . . . . ?
C14 C9 C10 C15 -46.5(5) . . . . ?
C9 C10 C11 C12 -81.7(3) . . . . ?
C15 C10 C11 C12 27.4(3) . . . . ?
C10 C11 C12 C13 83.3(4) . . . . ?
C10 C11 C12 C15 -27.6(3) . . . . ?
C11 C12 C13 C14 -45.7(4) . . . . ?
C15 C12 C13 C14 49.7(4) . . . . ?
C6 N2 C14 C9 1.2(5) . . . . ?
Mn1 N2 C14 C9 -177.1(3) . . . . ?
C6 N2 C14 C13 -177.6(3) . . . . ?
Mn1 N2 C14 C13 4.1(5) . . . . ?
C8 C9 C14 N2 0.6(6) . . . . ?
C10 C9 C14 N2 -177.9(3) . . . . ?
C8 C9 C14 C13 179.4(3) . . . . ?
C10 C9 C14 C13 0.9(5) . . . . ?
C12 C13 C14 N2 177.0(3) . . . . ?
C12 C13 C14 C9 -1.9(5) . . . . ?
C13 C12 C15 C17 38.4(5) . . . . ?
C11 C12 C15 C17 148.8(4) . . . . ?
C13 C12 C15 C16 166.5(3) . . . . ?
C11 C12 C15 C16 -83.1(4) . . . . ?
C13 C12 C15 C10 -83.2(3) . . . . ?
C11 C12 C15 C10 27.2(3) . . . . ?
C9 C10 C15 C17 -40.5(5) . . . . ?
C11 C10 C15 C17 -147.5(4) . . . . ?
C9 C10 C15 C16 -167.4(3) . . . . ?
C11 C10 C15 C16 85.7(4) . . . . ?
C9 C10 C15 C12 80.0(3) . . . . ?
C11 C10 C15 C12 -26.9(3) . . . . ?
C22 N3 C18 C19 -2.6(6) . . . . ?
Mn1 N3 C18 C19 -176.0(3) . . . . ?
N3 C18 C19 C20 1.3(6) . . . . ?
C18 C19 C20 C21 0.7(6) . . . . ?
C19 C20 C21 C22 -1.4(6) . . . . ?
C18 N3 C22 C21 1.8(5) . . . . ?
Mn1 N3 C22 C21 175.7(3) . . . . ?
C18 N3 C22 C23 -176.5(3) . . . . ?
Mn1 N3 C22 C23 -2.6(4) . . . . ?
C20 C21 C22 N3 0.1(6) . . . . ?
C20 C21 C22 C23 178.3(4) . . . . ?
C31 N4 C23 C24 -6.3(5) . . . . ?
Mn1 N4 C23 C24 169.5(3) . . . . ?
C31 N4 C23 C22 170.9(3) . . . . ?
Mn1 N4 C23 C22 -13.3(4) . . . . ?
N3 C22 C23 N4 10.8(5) . . . . ?
C21 C22 C23 N4 -167.5(3) . . . . ?
N3 C22 C23 C24 -172.0(3) . . . . ?
C21 C22 C23 C24 9.7(6) . . . . ?
N4 C23 C24 C25 5.9(6) . . . . ?
C22 C23 C24 C25 -171.2(4) . . . . ?
C23 C24 C25 C26 0.3(6) . . . . ?
C24 C25 C26 C31 -5.5(6) . . . . ?
C24 C25 C26 C27 171.6(4) . . . . ?
C25 C26 C27 C28 -132.8(4) . . . . ?
C31 C26 C27 C28 44.4(4) . . . . ?
C25 C26 C27 C32 134.6(4) . . . . ?
C31 C26 C27 C32 -48.2(5) . . . . ?
C26 C27 C28 C29 -82.7(3) . . . . ?
C32 C27 C28 C29 27.5(3) . . . . ?
C27 C28 C29 C30 84.0(3) . . . . ?
C27 C28 C29 C32 -27.6(3) . . . . ?
C28 C29 C30 C31 -42.9(4) . . . . ?
C32 C29 C30 C31 52.3(4) . . . . ?
C23 N4 C31 C26 0.7(6) . . . . ?
Mn1 N4 C31 C26 -174.5(3) . . . . ?
C23 N4 C31 C30 -177.0(3) . . . . ?
Mn1 N4 C31 C30 7.8(5) . . . . ?
C25 C26 C31 N4 5.2(6) . . . . ?
C27 C26 C31 N4 -172.2(3) . . . . ?
C25 C26 C31 C30 -177.1(3) . . . . ?
C27 C26 C31 C30 5.5(5) . . . . ?
C29 C30 C31 N4 170.9(3) . . . . ?
C29 C30 C31 C26 -6.8(5) . . . . ?
C30 C29 C32 C34 38.1(5) . . . . ?
C28 C29 C32 C34 148.1(4) . . . . ?
C30 C29 C32 C33 166.6(3) . . . . ?
C28 C29 C32 C33 -83.4(4) . . . . ?
C30 C29 C32 C27 -82.7(3) . . . . ?
C28 C29 C32 C27 27.3(3) . . . . ?
C26 C27 C32 C34 -41.9(5) . . . . ?
C28 C27 C32 C34 -147.7(4) . . . . ?
C26 C27 C32 C33 -169.3(3) . . . . ?
C28 C27 C32 C33 85.0(4) . . . . ?
C26 C27 C32 C29 78.7(4) . . . . ?
C28 C27 C32 C29 -27.0(3) . . . . ?
O3 S1 C35 F1 -179.7(3) . . . . ?
O2 S1 C35 F1 -56.7(4) . . . . ?
O1 S1 C35 F1 62.1(4) . . . . ?
O3 S1 C35 F3 -59.5(4) . . . . ?
O2 S1 C35 F3 63.4(3) . . . . ?
O1 S1 C35 F3 -177.8(3) . . . . ?
O3 S1 C35 F2 59.6(3) . . . . ?
O2 S1 C35 F2 -177.5(3) . . . . ?
O1 S1 C35 F2 -58.6(3) . . . . ?
O6 S2 C36 F6 59.0(3) . . . . ?
O5 S2 C36 F6 -64.1(3) . . . . ?
O4 S2 C36 F6 178.4(3) . . . . ?
O6 S2 C36 F5 -61.7(3) . . . . ?
O5 S2 C36 F5 175.3(3) . . . . ?
O4 S2 C36 F5 57.7(3) . . . . ?
O6 S2 C36 F4 178.8(3) . . . . ?
O5 S2 C36 F4 55.7(3) . . . . ?
O4 S2 C36 F4 -61.8(3) . . . . ?

loop_
_cod_related_entry_id
_cod_related_entry_database
_cod_related_entry_code
1 ChemSpider 30652627
